data_4300384
_journal_name_full 'Inorganic Chemistry'
_journal_year 2006
_chemical_formula_sum 'C48 H44 Cu2 I2 N6 O2 P2 S2'
_chemical_formula_weight 1243.83
_space_group_IT_number 14
_symmetry_cell_setting monoclinic
_symmetry_space_group_name_Hall '-P 2ybc'
_symmetry_space_group_name_H-M 'P 1 21/c 1'
_cell_angle_alpha 90.00
_cell_angle_beta 95.040(5)
_cell_angle_gamma 90.00
_cell_formula_units_Z 2
_cell_length_a 11.064(3)
_cell_length_b 16.157(5)
_cell_length_c 13.782(4)
_cell_measurement_temperature 93(2)
_cell_volume 2454.3(13)
_diffrn_ambient_temperature 93(2)
_exptl_crystal_density_diffrn 1.683
_cod_depositor_comments
;
The following automatic conversions were performed:
'_symmetry_cell_setting' value 'Monoclinic' changed to 'monoclinic'
according to '/home/saulius/struct/CIF-dictionaries/cif_core.dic'
dictionary named 'cif_core.dic' version 2.4.1 from 2010-06-29.

Automatic conversion script
Id: cif_fix_enum 1527 2010-12-29 10:47:43Z saulius 
;
_cod_original_sg_symbol_H-M 'P 21/c'
_cod_database_code 4300384

loop_
_symmetry_equiv_pos_as_xyz
'x, y, z'
'-x, y+1/2, -z+1/2'
'-x, -y, -z'
'x, -y-1/2, z-1/2'

loop_
_atom_site_label
_atom_site_type_symbol
_atom_site_fract_x
_atom_site_fract_y
_atom_site_fract_z
_atom_site_U_iso_or_equiv
_atom_site_adp_type
_atom_site_occupancy
_atom_site_symmetry_multiplicity
_atom_site_calc_flag
_atom_site_refinement_flags
_atom_site_disorder_assembly
_atom_site_disorder_group
Cu Cu 1.11284(2) 0.042233(15) 1.041116(18) 0.01507(7) Uani 1 1 d . . .
I I 0.949142(13) 0.109470(8) 0.909353(10) 0.01534(5) Uani 1 1 d . . .
S S 1.30746(5) 0.01656(3) 0.99400(4) 0.01907(12) Uani 1 1 d . . .
P P 1.12495(5) 0.12708(3) 1.17146(4) 0.01396(11) Uani 1 1 d . . .
O O 1.53660(17) 0.21698(12) 0.63766(13) 0.0362(5) Uani 1 1 d . . .
N1 N 1.48310(18) 0.13366(12) 0.80141(13) 0.0192(4) Uani 1 1 d . . .
N2 N 1.45899(18) 0.08566(12) 0.87999(14) 0.0197(4) Uani 1 1 d . . .
H2 H 1.514(3) 0.0583(16) 0.913(2) 0.029(7) Uiso 1 1 d . . .
N3 N 1.2605(2) 0.12324(14) 0.84834(17) 0.0262(5) Uani 1 1 d . . .
H31 H 1.187(3) 0.1189(19) 0.864(2) 0.049(10) Uiso 1 1 d . . .
H32 H 1.282(3) 0.149(2) 0.799(2) 0.048(10) Uiso 1 1 d . . .
C1 C 1.5930(3) 0.2577(2) 0.5670(2) 0.0413(7) Uani 1 1 d . . .
H1A H 1.5515 0.2840 0.5121 0.062(11) Uiso 1 1 calc R . .
C2 C 1.7136(3) 0.25571(15) 0.58485(19) 0.0301(6) Uani 1 1 d . . .
H2A H 1.7719 0.2791 0.5463 0.034(8) Uiso 1 1 calc R . .
C3 C 1.7366(2) 0.21122(16) 0.6737(2) 0.0299(6) Uani 1 1 d . . .
H3A H 1.8139 0.1991 0.7061 0.055(10) Uiso 1 1 calc R . .
C4 C 1.6275(2) 0.18941(13) 0.70323(16) 0.0190(5) Uani 1 1 d . . .
C5 C 1.5948(2) 0.14263(14) 0.78586(16) 0.0194(5) Uani 1 1 d . . .
H5A H 1.6564 0.1183 0.8291 0.044(9) Uiso 1 1 calc R . .
C6 C 1.3430(2) 0.07891(14) 0.90130(15) 0.0166(4) Uani 1 1 d . . .
C11 C 1.1439(2) 0.23561(13) 1.13711(15) 0.0162(4) Uani 1 1 d . . .
C12 C 1.2273(2) 0.25234(14) 1.06848(16) 0.0204(5) Uani 1 1 d . . .
H12A H 1.2712 0.2082 1.0426 0.017(6) Uiso 1 1 calc R . .
C13 C 1.2461(2) 0.33290(14) 1.03816(17) 0.0234(5) Uani 1 1 d . . .
H13A H 1.3043 0.3438 0.9930 0.024(7) Uiso 1 1 calc R . .
C14 C 1.1800(3) 0.39746(14) 1.07371(17) 0.0254(5) Uani 1 1 d . . .
H14A H 1.1924 0.4525 1.0524 0.037(8) Uiso 1 1 calc R . .
C15 C 1.0960(2) 0.38179(13) 1.14016(17) 0.0230(5) Uani 1 1 d . . .
H15A H 1.0502 0.4260 1.1639 0.032(7) Uiso 1 1 calc R . .
C16 C 1.0784(2) 0.30077(13) 1.17240(16) 0.0183(5) Uani 1 1 d . . .
H16A H 1.0213 0.2903 1.2186 0.022(7) Uiso 1 1 calc R . .
C21 C 1.2571(2) 0.10571(13) 1.25758(15) 0.0159(4) Uani 1 1 d . . .
C22 C 1.3616(2) 0.15468(14) 1.26488(16) 0.0207(5) Uani 1 1 d . . .
H22A H 1.3629 0.2047 1.2288 0.020(6) Uiso 1 1 calc R . .
C23 C 1.4638(2) 0.13093(16) 1.32436(18) 0.0265(5) Uani 1 1 d . . .
H23A H 1.5345 0.1646 1.3284 0.031(7) Uiso 1 1 calc R . .
C24 C 1.4626(2) 0.05778(15) 1.37802(17) 0.0254(5) Uani 1 1 d . . .
H24A H 1.5325 0.0414 1.4185 0.027(7) Uiso 1 1 calc R . .
C25 C 1.3590(2) 0.00901(14) 1.37196(16) 0.0225(5) Uani 1 1 d . . .
H25A H 1.3575 -0.0404 1.4092 0.026(7) Uiso 1 1 calc R . .
C26 C 1.2572(2) 0.03225(13) 1.31151(16) 0.0198(5) Uani 1 1 d . . .
H26A H 1.1872 -0.0020 1.3068 0.021(6) Uiso 1 1 calc R . .
C31 C 0.9998(2) 0.12613(12) 1.24885(15) 0.0155(4) Uani 1 1 d . . .
C32 C 1.0119(2) 0.15698(14) 1.34420(16) 0.0197(5) Uani 1 1 d . . .
H32A H 1.0870 0.1801 1.3698 0.022(7) Uiso 1 1 calc R . .
C33 C 0.9152(2) 0.15401(14) 1.40126(16) 0.0217(5) Uani 1 1 d . . .
H33A H 0.9242 0.1750 1.4659 0.028(7) Uiso 1 1 calc R . .
C34 C 0.8050(2) 0.12051(13) 1.36445(17) 0.0215(5) Uani 1 1 d . . .
H34A H 0.7388 0.1188 1.4038 0.042(9) Uiso 1 1 calc R . .
C35 C 0.7915(2) 0.08958(14) 1.27036(18) 0.0220(5) Uani 1 1 d . . .
H35A H 0.7161 0.0666 1.2453 0.028(7) Uiso 1 1 calc R . .
C36 C 0.8884(2) 0.09212(13) 1.21258(16) 0.0182(5) Uani 1 1 d . . .
H36A H 0.8791 0.0707 1.1482 0.024(7) Uiso 1 1 calc R . .

loop_
_atom_site_aniso_label
_atom_site_aniso_U_11
_atom_site_aniso_U_22
_atom_site_aniso_U_33
_atom_site_aniso_U_23
_atom_site_aniso_U_13
_atom_site_aniso_U_12
Cu 0.01329(14) 0.01703(13) 0.01511(13) -0.00077(9) 0.00255(10) -0.00021(10)
I 0.01087(8) 0.01705(7) 0.01817(8) 0.00357(5) 0.00174(5) 0.00023(5)
S 0.0114(3) 0.0246(3) 0.0216(3) 0.0065(2) 0.0038(2) 0.0027(2)
P 0.0113(3) 0.0165(3) 0.0142(3) -0.00018(19) 0.0018(2) -0.0006(2)
O 0.0187(10) 0.0591(12) 0.0314(10) 0.0215(9) 0.0058(8) 0.0062(9)
N1 0.0154(10) 0.0239(9) 0.0188(9) 0.0044(7) 0.0052(8) 0.0012(8)
N2 0.0120(10) 0.0256(10) 0.0215(10) 0.0073(8) 0.0014(8) 0.0035(8)
N3 0.0129(11) 0.0396(12) 0.0266(11) 0.0160(9) 0.0046(9) 0.0046(9)
C1 0.0377(18) 0.0568(18) 0.0308(14) 0.0211(13) 0.0115(13) 0.0059(15)
C2 0.0337(16) 0.0302(13) 0.0286(13) 0.0013(10) 0.0150(11) -0.0074(12)
C3 0.0172(13) 0.0346(14) 0.0383(15) 0.0080(11) 0.0050(11) -0.0038(11)
C4 0.0145(12) 0.0204(10) 0.0224(11) -0.0003(8) 0.0036(9) 0.0018(9)
C5 0.0133(12) 0.0221(10) 0.0228(11) 0.0015(9) 0.0007(9) 0.0017(9)
C6 0.0126(11) 0.0216(10) 0.0157(10) 0.0006(8) 0.0027(8) 0.0006(9)
C11 0.0134(11) 0.0194(10) 0.0154(10) -0.0007(8) -0.0021(8) -0.0029(8)
C12 0.0197(12) 0.0221(11) 0.0195(11) 0.0006(8) 0.0032(9) 0.0013(9)
C13 0.0255(14) 0.0256(11) 0.0192(11) 0.0033(9) 0.0035(10) -0.0042(10)
C14 0.0338(15) 0.0191(11) 0.0226(12) 0.0010(9) -0.0017(10) -0.0044(10)
C15 0.0257(14) 0.0185(11) 0.0243(12) -0.0038(9) -0.0009(10) 0.0027(10)
C16 0.0139(11) 0.0221(10) 0.0186(11) -0.0027(8) 0.0000(9) 0.0006(9)
C21 0.0123(11) 0.0211(10) 0.0142(10) -0.0036(8) 0.0013(8) 0.0028(8)
C22 0.0151(12) 0.0247(11) 0.0225(11) 0.0016(9) 0.0025(9) -0.0012(9)
C23 0.0144(12) 0.0360(13) 0.0286(13) 0.0019(10) 0.0000(10) -0.0030(10)
C24 0.0183(13) 0.0342(13) 0.0226(12) 0.0000(10) -0.0042(10) 0.0071(10)
C25 0.0252(14) 0.0223(11) 0.0196(11) 0.0000(9) 0.0002(9) 0.0039(10)
C26 0.0186(12) 0.0202(10) 0.0203(11) -0.0017(8) -0.0003(9) -0.0007(9)
C31 0.0139(11) 0.0158(10) 0.0169(10) 0.0007(8) 0.0025(8) 0.0021(8)
C32 0.0146(12) 0.0253(11) 0.0190(11) -0.0015(9) 0.0002(9) -0.0003(9)
C33 0.0224(13) 0.0252(11) 0.0177(11) -0.0001(9) 0.0033(9) 0.0046(10)
C34 0.0189(13) 0.0219(11) 0.0250(12) 0.0048(9) 0.0096(10) 0.0034(9)
C35 0.0139(12) 0.0239(11) 0.0285(12) -0.0014(9) 0.0038(10) -0.0028(9)
C36 0.0165(12) 0.0179(10) 0.0202(11) -0.0020(8) 0.0016(9) -0.0010(9)

loop_
_geom_bond_atom_site_label_1
_geom_bond_atom_site_label_2
_geom_bond_distance
_geom_bond_site_symmetry_2
_geom_bond_publ_flag
Cu P 2.2544(8) . ?
Cu S 2.3401(9) . ?
Cu I 2.6507(7) 3_757 ?
Cu I 2.6797(6) . ?
Cu Cu 2.9808(8) 3_757 ?
I Cu 2.6507(7) 3_757 ?
S C6 1.700(2) . ?
P C31 1.821(2) . ?
P C21 1.833(2) . ?
P C11 1.833(2) . ?
O C4 1.367(3) . ?
O C1 1.370(3) . ?
N1 C5 1.281(3) . ?
N1 N2 1.377(3) . ?
N2 C6 1.346(3) . ?
N3 C6 1.327(3) . ?
C1 C2 1.335(4) . ?
C2 C3 1.424(4) . ?
C3 C4 1.353(3) . ?
C4 C5 1.439(3) . ?
C11 C16 1.390(3) . ?
C11 C12 1.404(3) . ?
C12 C13 1.388(3) . ?
C13 C14 1.388(3) . ?
C14 C15 1.384(4) . ?
C15 C16 1.401(3) . ?
C21 C22 1.398(3) . ?
C21 C26 1.400(3) . ?
C22 C23 1.391(3) . ?
C23 C24 1.395(3) . ?
C24 C25 1.388(4) . ?
C25 C26 1.392(3) . ?
C31 C36 1.400(3) . ?
C31 C32 1.401(3) . ?
C32 C33 1.383(3) . ?
C33 C34 1.388(3) . ?
C34 C35 1.386(3) . ?
C35 C36 1.391(3) . ?
